data_4067864
loop_
_publ_author_name
'Lund, Clinton L.'
'Sgro, Michael J.'
'Stephan, Douglas W.'

_publ_section_title
;
 Neutral and Cationic Tridentate Bis(N-heterocyclic carbene) Ether
 Ruthenium Alkylidene Complexes in Metathesis
;
_journal_issue 2
_journal_name_full Organometallics
_journal_page_first 580
_journal_paper_doi 10.1021/om200848d
_journal_volume 31
_journal_year 2012
_chemical_formula_sum 'C74 H48 B2 Cl4 F30 N8 O2 Ru2'
_chemical_formula_weight 2016.76
_chemical_name_systematic
; 
 ? 
;
_space_group_IT_number 14
_symmetry_cell_setting monoclinic
_symmetry_space_group_name_Hall '-P 2ybc'
_symmetry_space_group_name_H-M 'P 1 21/c 1'
_atom_sites_solution_hydrogens geom
_atom_sites_solution_primary direct
_atom_sites_solution_secondary difmap
_audit_creation_method SHELXL-97
_cell_angle_alpha 90.00
_cell_angle_beta 96.299(4)
_cell_angle_gamma 90.00
_cell_formula_units_Z 2
_cell_length_a 10.8202(10)
_cell_length_b 13.4675(12)
_cell_length_c 25.998(2)
_cell_measurement_reflns_used 9883
_cell_measurement_temperature 150(2)
_cell_measurement_theta_max 30.55
_cell_measurement_theta_min 2.42
_cell_volume 3765.6(6)
_computing_cell_refinement 'Bruker SMART'
_computing_data_collection 'Bruker SMART'
_computing_data_reduction 'Bruker SAINT'
_computing_molecular_graphics 'Bruker SHELXTL'
_computing_publication_material 'Bruker SHELXTL'
_computing_structure_refinement 'SHELXL-97 (Sheldrick, 1997)'
_computing_structure_solution 'SHELXS-97 (Sheldrick, 1990)'
_diffrn_ambient_temperature 150(2)
_diffrn_measured_fraction_theta_full 0.991
_diffrn_measured_fraction_theta_max 0.991
_diffrn_measurement_device_type 'CCD area detector'
_diffrn_measurement_method 'phi and omega scans'
_diffrn_radiation_monochromator graphite
_diffrn_radiation_source 'fine-focus sealed tube'
_diffrn_radiation_type MoK\a
_diffrn_radiation_wavelength 0.71073
_diffrn_reflns_av_R_equivalents 0.0351
_diffrn_reflns_av_sigmaI/netI 0.0359
_diffrn_reflns_limit_h_max 15
_diffrn_reflns_limit_h_min -15
_diffrn_reflns_limit_k_max 13
_diffrn_reflns_limit_k_min -19
_diffrn_reflns_limit_l_max 37
_diffrn_reflns_limit_l_min -37
_diffrn_reflns_number 45218
_diffrn_reflns_theta_full 30.74
_diffrn_reflns_theta_max 30.74
_diffrn_reflns_theta_min 1.58
_exptl_absorpt_coefficient_mu 0.672
_exptl_absorpt_correction_T_max 0.7461
_exptl_absorpt_correction_T_min 0.6470
_exptl_absorpt_correction_type multi-scan
_exptl_absorpt_process_details sadabs
_exptl_crystal_colour blue
_exptl_crystal_density_diffrn 1.779
_exptl_crystal_density_method 'not measured'
_exptl_crystal_description plate
_exptl_crystal_F_000 2000
_exptl_crystal_size_max 0.09
_exptl_crystal_size_mid 0.08
_exptl_crystal_size_min 0.02
_refine_diff_density_max 2.987
_refine_diff_density_min -0.406
_refine_diff_density_rms 0.114
_refine_ls_extinction_method none
_refine_ls_goodness_of_fit_ref 1.031
_refine_ls_hydrogen_treatment constr
_refine_ls_matrix_type full
_refine_ls_number_parameters 551
_refine_ls_number_reflns 11625
_refine_ls_number_restraints 0
_refine_ls_restrained_S_all 1.031
_refine_ls_R_factor_all 0.0694
_refine_ls_R_factor_gt 0.0516
_refine_ls_shift/su_max 0.002
_refine_ls_shift/su_mean 0.000
_refine_ls_structure_factor_coef Fsqd
_refine_ls_weighting_details 'calc w=1/[\s^2^(Fo^2^)+(0.0869P)^2^+4.2745P] where P=(Fo^2^+2Fc^2^)/3'
_refine_ls_weighting_scheme calc
_refine_ls_wR_factor_gt 0.1410
_refine_ls_wR_factor_ref 0.1532
_reflns_number_gt 9105
_reflns_number_total 11625
_reflns_threshold_expression >2sigma(I)
_cod_data_source_file om200848d_si_002.cif
_cod_data_source_block cll020_0m
_cod_depositor_comments
;
The following automatic conversions were performed:

'_symmetry_cell_setting' value 'Monoclinic' changed to 'monoclinic'
according to /home/saulius/struct/CIF-dictionaries/cif_core.dic
dictionary named 'cif_core.dic' version 2.4.1 from 2010-06-29.

Automatic conversion script
Id: cif_fix_values 1715 2011-07-08 13:25:40Z adriana 
;
_cod_original_cell_volume 3765.5(6)
_cod_original_sg_symbol_H-M P2(1)/c
_cod_database_code 4067864

loop_
_symmetry_equiv_pos_as_xyz
'x, y, z'
'-x, y+1/2, -z+1/2'
'-x, -y, -z'
'x, -y-1/2, z-1/2'

loop_
_atom_site_label
_atom_site_type_symbol
_atom_site_fract_x
_atom_site_fract_y
_atom_site_fract_z
_atom_site_U_iso_or_equiv
_atom_site_adp_type
_atom_site_occupancy
_atom_site_symmetry_multiplicity
_atom_site_calc_flag
_atom_site_refinement_flags
Ru1 Ru 0.44038(2) 0.578714(17) 0.441756(8) 0.02568(8) Uani 1 1 d .
Cl1 Cl 0.40558(6) 0.56360(4) 0.53623(2) 0.02120(12) Uani 1 1 d .
Cl2 Cl -0.81022(9) 0.05235(7) 0.55933(3) 0.0452(2) Uani 1 1 d .
O1 O 0.6068(2) 0.67464(17) 0.46922(8) 0.0328(4) Uani 1 1 d .
F35 F -0.9086(2) -0.42894(16) 0.57136(11) 0.0569(6) Uani 1 1 d .
F31 F -0.9247(3) -0.11847(17) 0.70443(9) 0.0577(6) Uani 1 1 d .
F22 F -0.3508(2) -0.07797(19) 0.59035(12) 0.0628(7) Uani 1 1 d .
F21 F -0.5927(2) -0.1040(2) 0.57117(9) 0.0546(6) Uani 1 1 d .
F33 F -1.0024(2) -0.09331(19) 0.55196(11) 0.0600(7) Uani 1 1 d .
F37 F -0.6727(2) -0.19871(16) 0.67480(8) 0.0468(5) Uani 1 1 d .
F25 F -0.6543(3) 0.0949(3) 0.71628(12) 0.0764(9) Uani 1 1 d .
N3 N 0.3649(3) 0.7943(2) 0.45347(11) 0.0374(6) Uani 1 1 d .
F36 F -0.7237(2) -0.38530(16) 0.64894(9) 0.0479(5) Uani 1 1 d .
C31 C -0.9376(3) -0.0199(3) 0.70020(13) 0.0364(7) Uani 1 1 d .
F29 F -1.1067(3) 0.1649(2) 0.76526(12) 0.0685(7) Uani 1 1 d .
N2 N 0.6073(2) 0.6134(2) 0.35983(9) 0.0323(5) Uani 1 1 d .
C32 C -0.8272(3) -0.1340(2) 0.61174(11) 0.0318(6) Uani 1 1 d .
F34 F -1.0415(2) -0.2798(2) 0.52323(9) 0.0605(7) Uani 1 1 d .
C2 C 0.4869(3) 0.6028(2) 0.37006(11) 0.0287(6) Uani 1 1 d .
C34 C -0.9487(3) -0.2584(3) 0.56057(13) 0.0396(7) Uani 1 1 d .
C13 C 0.3196(3) 0.4834(2) 0.42495(12) 0.0321(6) Uani 1 1 d .
H13A H 0.2526 0.4870 0.4456 0.039 Uiso 1 1 calc R
C7 C 0.5782(3) 0.7633(3) 0.49677(12) 0.0372(7) Uani 1 1 d .
H7A H 0.6561 0.7990 0.5087 0.045 Uiso 1 1 calc R
H7B H 0.5371 0.7450 0.5276 0.045 Uiso 1 1 calc R
N4 N 0.1993(3) 0.7088(2) 0.43600(11) 0.0407(6) Uani 1 1 d .
F30 F -1.0695(3) -0.0343(2) 0.76691(12) 0.0752(9) Uani 1 1 d .
C8 C 0.4934(4) 0.8307(3) 0.46203(14) 0.0417(7) Uani 1 1 d .
H8A H 0.4935 0.8976 0.4778 0.050 Uiso 1 1 calc R
H8B H 0.5267 0.8370 0.4282 0.050 Uiso 1 1 calc R
N1 N 0.4203(3) 0.6158(2) 0.32266(10) 0.0381(6) Uani 1 1 d .
F23 F -0.2552(2) 0.0353(3) 0.67144(14) 0.0824(9) Uani 1 1 d .
C26 C -0.8781(3) 0.0330(3) 0.66451(13) 0.0347(6) Uani 1 1 d .
C9 C 0.3260(3) 0.7001(2) 0.44127(11) 0.0329(6) Uani 1 1 d .
F27 F -0.8432(4) 0.19825(19) 0.63763(15) 0.0968(13) Uani 1 1 d .
C24 C -0.4573(4) 0.0664(4) 0.69336(17) 0.0564(11) Uani 1 1 d .
F24 F -0.4111(3) 0.1221(3) 0.73315(14) 0.0959(12) Uani 1 1 d .
C29 C -1.0322(4) 0.1225(3) 0.73369(15) 0.0456(8) Uani 1 1 d .
C20 C -0.6393(3) -0.0053(2) 0.64200(12) 0.0336(6) Uani 1 1 d .
F28 F -0.9919(4) 0.2779(2) 0.69879(16) 0.1003(13) Uani 1 1 d .
C37 C -0.7643(3) -0.2139(2) 0.63572(11) 0.0326(6) Uani 1 1 d .
C30 C -1.0126(4) 0.0229(3) 0.73423(14) 0.0441(8) Uani 1 1 d .
C27 C -0.9000(4) 0.1347(3) 0.66736(17) 0.0491(9) Uani 1 1 d .
C19 C 0.3976(3) 0.3742(3) 0.35571(12) 0.0379(7) Uani 1 1 d .
H19A H 0.4755 0.4074 0.3591 0.045 Uiso 1 1 calc R
C5 C 0.7143(3) 0.6126(3) 0.39890(12) 0.0348(6) Uani 1 1 d .
H5A H 0.7910 0.6212 0.3818 0.042 Uiso 1 1 calc R
H5B H 0.7192 0.5473 0.4165 0.042 Uiso 1 1 calc R
C25 C -0.5849(4) 0.0508(3) 0.68321(15) 0.0464(8) Uani 1 1 d .
C21 C -0.5533(3) -0.0476(3) 0.61243(13) 0.0385(7) Uani 1 1 d .
C14 C 0.3054(3) 0.4033(2) 0.38651(12) 0.0332(6) Uani 1 1 d .
C33 C -0.9236(3) -0.1610(3) 0.57502(13) 0.0377(7) Uani 1 1 d .
C1 C 0.2865(4) 0.6163(4) 0.31197(15) 0.0518(9) Uani 1 1 d .
H1A H 0.2492 0.6026 0.3439 0.078 Uiso 1 1 calc R
H1B H 0.2606 0.5651 0.2862 0.078 Uiso 1 1 calc R
H1C H 0.2588 0.6815 0.2985 0.078 Uiso 1 1 calc R
C18 C 0.3758(4) 0.2977(3) 0.32053(14) 0.0470(8) Uani 1 1 d .
H18A H 0.4392 0.2782 0.3000 0.056 Uiso 1 1 calc R
C10 C 0.2658(4) 0.8586(3) 0.45628(15) 0.0481(9) Uani 1 1 d .
H10A H 0.2704 0.9273 0.4644 0.058 Uiso 1 1 calc R
C6 C 0.7077(3) 0.6928(3) 0.43835(14) 0.0410(8) Uani 1 1 d .
H6A H 0.7872 0.6956 0.4611 0.049 Uiso 1 1 calc R
H6B H 0.6952 0.7577 0.4207 0.049 Uiso 1 1 calc R
C36 C -0.7883(3) -0.3121(3) 0.62344(13) 0.0358(7) Uani 1 1 d .
C28 C -0.9765(4) 0.1796(3) 0.69924(19) 0.0546(10) Uani 1 1 d .
C15 C 0.1915(4) 0.3527(3) 0.37974(16) 0.0498(9) Uani 1 1 d .
H15A H 0.1278 0.3705 0.4004 0.060 Uiso 1 1 calc R
C11 C 0.1629(4) 0.8049(3) 0.44534(15) 0.0478(9) Uani 1 1 d .
H11A H 0.0799 0.8284 0.4442 0.057 Uiso 1 1 calc R
C35 C -0.8807(3) -0.3343(3) 0.58488(14) 0.0382(7) Uani 1 1 d .
C17 C 0.2624(5) 0.2493(3) 0.31488(16) 0.0554(10) Uani 1 1 d .
H17A H 0.2487 0.1961 0.2909 0.066 Uiso 1 1 calc R
B1 B -0.7890(3) -0.0178(3) 0.62439(13) 0.0323(7) Uani 1 1 d .
C12 C 0.1076(4) 0.6302(3) 0.42616(19) 0.0554(10) Uani 1 1 d .
H12A H 0.1360 0.5827 0.4014 0.083 Uiso 1 1 calc R
H12B H 0.0281 0.6590 0.4118 0.083 Uiso 1 1 calc R
H12C H 0.0970 0.5960 0.4586 0.083 Uiso 1 1 calc R
C4 C 0.6144(4) 0.6314(3) 0.30771(13) 0.0504(10) Uani 1 1 d .
H4A H 0.6879 0.6414 0.2914 0.060 Uiso 1 1 calc R
C23 C -0.3787(4) 0.0219(3) 0.66240(17) 0.0526(10) Uani 1 1 d .
C22 C -0.4275(3) -0.0352(3) 0.62171(15) 0.0440(8) Uani 1 1 d .
C3 C 0.4976(4) 0.6320(3) 0.28490(13) 0.0529(10) Uani 1 1 d .
H3A H 0.4725 0.6418 0.2491 0.063 Uiso 1 1 calc R
C16 C 0.1700(5) 0.2776(4) 0.34365(19) 0.0633(12) Uani 1 1 d .
H16A H 0.0912 0.2457 0.3389 0.076 Uiso 1 1 calc R

loop_
_atom_site_aniso_label
_atom_site_aniso_U_11
_atom_site_aniso_U_22
_atom_site_aniso_U_33
_atom_site_aniso_U_23
_atom_site_aniso_U_13
_atom_site_aniso_U_12
Ru1 0.02979(12) 0.02723(13) 0.02036(11) 0.00021(8) 0.00425(8) -0.00560(8)
Cl1 0.0314(3) 0.0207(3) 0.0124(2) 0.00397(19) 0.00645(19) -0.0028(2)
Cl2 0.0576(5) 0.0377(4) 0.0382(4) 0.0081(3) -0.0044(4) -0.0090(4)
O1 0.0374(11) 0.0309(11) 0.0299(10) -0.0029(8) 0.0031(8) -0.0072(9)
F35 0.0559(14) 0.0379(12) 0.0772(17) -0.0212(11) 0.0088(12) -0.0126(10)
F31 0.0934(19) 0.0336(11) 0.0502(13) 0.0096(10) 0.0266(12) 0.0054(12)
F22 0.0474(13) 0.0652(17) 0.0797(18) -0.0093(13) 0.0241(13) 0.0007(11)
F21 0.0501(13) 0.0645(15) 0.0507(13) -0.0246(11) 0.0126(10) -0.0107(11)
F33 0.0475(13) 0.0548(15) 0.0707(16) 0.0179(12) -0.0247(12) -0.0069(10)
F37 0.0498(12) 0.0404(12) 0.0450(11) 0.0018(9) -0.0188(9) -0.0040(9)
F25 0.0527(15) 0.109(2) 0.0676(17) -0.0556(16) 0.0081(13) -0.0154(14)
N3 0.0432(15) 0.0339(15) 0.0359(13) 0.0004(11) 0.0071(11) -0.0006(11)
F36 0.0490(12) 0.0332(11) 0.0613(13) 0.0028(10) 0.0053(10) 0.0061(9)
C31 0.0411(17) 0.0305(16) 0.0368(15) 0.0007(12) 0.0006(12) -0.0007(13)
F29 0.0737(18) 0.0590(16) 0.0794(18) -0.0114(13) 0.0385(15) 0.0064(13)
N2 0.0360(13) 0.0355(14) 0.0261(11) 0.0037(10) 0.0066(9) -0.0077(11)
C32 0.0329(14) 0.0334(16) 0.0284(13) -0.0030(11) 0.0008(11) -0.0061(12)
F34 0.0570(14) 0.0674(17) 0.0517(13) -0.0059(11) -0.0183(11) -0.0267(12)
C2 0.0341(14) 0.0281(14) 0.0237(12) 0.0027(10) 0.0028(10) -0.0043(11)
C34 0.0341(16) 0.048(2) 0.0351(15) -0.0088(14) -0.0024(12) -0.0143(14)
C13 0.0320(14) 0.0331(16) 0.0326(14) -0.0021(11) 0.0099(11) -0.0075(12)
C7 0.0470(18) 0.0338(17) 0.0306(14) -0.0069(12) 0.0041(12) -0.0090(13)
N4 0.0366(14) 0.0463(17) 0.0397(14) 0.0000(12) 0.0065(11) 0.0012(12)
F30 0.105(2) 0.0587(17) 0.0707(17) 0.0126(14) 0.0475(17) 0.0018(15)
C8 0.049(2) 0.0323(17) 0.0440(18) 0.0004(14) 0.0074(15) -0.0067(14)
N1 0.0432(15) 0.0469(17) 0.0231(11) 0.0064(11) -0.0007(10) -0.0049(13)
F23 0.0323(12) 0.111(3) 0.101(2) -0.013(2) -0.0061(13) -0.0133(14)
C26 0.0308(14) 0.0331(16) 0.0397(15) -0.0021(13) 0.0011(12) -0.0046(12)
C9 0.0375(15) 0.0360(17) 0.0258(12) 0.0004(11) 0.0064(11) 0.0007(12)
F27 0.143(3) 0.0314(13) 0.134(3) -0.0044(15) 0.098(3) -0.0167(16)
C24 0.043(2) 0.073(3) 0.050(2) -0.016(2) -0.0066(17) -0.0126(19)
F24 0.0582(17) 0.135(3) 0.091(2) -0.060(2) -0.0118(16) -0.0254(19)
C29 0.0416(19) 0.047(2) 0.050(2) -0.0062(16) 0.0110(15) 0.0027(15)
C20 0.0338(15) 0.0322(16) 0.0342(14) -0.0009(12) 0.0009(11) -0.0064(12)
F28 0.145(3) 0.0326(14) 0.139(3) 0.0004(16) 0.087(3) 0.0108(16)
C37 0.0314(14) 0.0357(16) 0.0298(13) -0.0032(12) -0.0010(11) -0.0044(12)
C30 0.050(2) 0.041(2) 0.0416(17) 0.0043(14) 0.0094(15) -0.0045(16)
C27 0.055(2) 0.0306(18) 0.066(2) -0.0002(16) 0.0259(19) -0.0072(16)
C19 0.0378(16) 0.0417(19) 0.0348(15) -0.0017(13) 0.0070(12) -0.0042(14)
C5 0.0319(15) 0.0379(17) 0.0350(15) 0.0040(13) 0.0058(11) -0.0055(12)
C25 0.0397(18) 0.054(2) 0.0440(18) -0.0119(16) -0.0003(14) -0.0070(16)
C21 0.0415(17) 0.0389(18) 0.0353(15) -0.0029(13) 0.0047(13) -0.0078(14)
C14 0.0356(15) 0.0349(16) 0.0298(13) -0.0006(11) 0.0065(11) -0.0061(12)
C33 0.0363(16) 0.0377(18) 0.0375(15) 0.0053(13) -0.0034(12) -0.0079(13)
C1 0.044(2) 0.071(3) 0.0375(17) 0.0103(18) -0.0099(15) -0.0005(19)
C18 0.061(2) 0.045(2) 0.0367(16) -0.0056(15) 0.0098(15) 0.0041(17)
C10 0.060(2) 0.0377(19) 0.0477(19) 0.0031(15) 0.0127(17) 0.0096(17)
C6 0.0323(16) 0.049(2) 0.0421(17) -0.0059(15) 0.0064(13) -0.0161(14)
C36 0.0349(16) 0.0333(17) 0.0398(16) -0.0011(13) 0.0072(12) -0.0006(12)
C28 0.063(3) 0.0305(18) 0.074(3) -0.0053(18) 0.025(2) -0.0026(17)
C15 0.045(2) 0.054(2) 0.052(2) -0.0143(17) 0.0139(16) -0.0192(17)
C11 0.048(2) 0.047(2) 0.049(2) 0.0039(16) 0.0105(16) 0.0116(17)
C35 0.0369(16) 0.0338(17) 0.0450(17) -0.0108(14) 0.0098(13) -0.0093(13)
C17 0.076(3) 0.043(2) 0.046(2) -0.0154(17) 0.0016(19) -0.014(2)
B1 0.0358(17) 0.0292(17) 0.0310(15) 0.0001(12) -0.0011(12) -0.0056(13)
C12 0.0332(18) 0.059(3) 0.075(3) -0.006(2) 0.0093(18) -0.0038(17)
C4 0.055(2) 0.070(3) 0.0289(15) 0.0072(16) 0.0146(14) -0.0149(19)
C23 0.0331(18) 0.063(3) 0.059(2) 0.004(2) -0.0044(16) -0.0090(17)
C22 0.0378(17) 0.044(2) 0.051(2) 0.0039(16) 0.0091(15) -0.0007(15)
C3 0.065(3) 0.071(3) 0.0237(14) 0.0118(16) 0.0065(15) -0.013(2)
C16 0.058(3) 0.064(3) 0.068(3) -0.022(2) 0.008(2) -0.029(2)

loop_
_atom_type_symbol
_atom_type_description
_atom_type_scat_dispersion_real
_atom_type_scat_dispersion_imag
_atom_type_scat_source
C C 0.0033 0.0016 'International Tables Vol C Tables 4.2.6.8 and 6.1.1.4'
H H 0.0000 0.0000 'International Tables Vol C Tables 4.2.6.8 and 6.1.1.4'
B B 0.0013 0.0007 'International Tables Vol C Tables 4.2.6.8 and 6.1.1.4'
N N 0.0061 0.0033 'International Tables Vol C Tables 4.2.6.8 and 6.1.1.4'
O O 0.0106 0.0060 'International Tables Vol C Tables 4.2.6.8 and 6.1.1.4'
F F 0.0171 0.0103 'International Tables Vol C Tables 4.2.6.8 and 6.1.1.4'
Cl Cl 0.1484 0.1585 'International Tables Vol C Tables 4.2.6.8 and 6.1.1.4'
Ru Ru -1.2594 0.8363 'International Tables Vol C Tables 4.2.6.8 and 6.1.1.4'

loop_
_geom_angle_atom_site_label_1
_geom_angle_atom_site_label_2
_geom_angle_atom_site_label_3
_geom_angle
_geom_angle_site_symmetry_3
C13 Ru1 C2 97.77(12) .
C13 Ru1 C9 98.17(14) .
C2 Ru1 C9 94.48(12) .
C13 Ru1 O1 170.42(12) .
C2 Ru1 O1 85.93(10) .
C9 Ru1 O1 90.32(11) .
C13 Ru1 Cl1 89.83(9) .
C2 Ru1 Cl1 172.36(9) .
C9 Ru1 Cl1 85.20(8) .
O1 Ru1 Cl1 86.44(6) .
C13 Ru1 Cl1 87.64(10) 3_666
C2 Ru1 Cl1 96.01(9) 3_666
C9 Ru1 Cl1 167.22(8) 3_666
O1 Ru1 Cl1 83.17(6) 3_666
Cl1 Ru1 Cl1 83.43(2) 3_666
Ru1 Cl1 Ru1 96.57(2) 3_666
C7 O1 C6 110.6(2) .
C7 O1 Ru1 114.93(19) .
C6 O1 Ru1 122.96(18) .
C9 N3 C10 111.9(3) .
C9 N3 C8 127.5(3) .
C10 N3 C8 120.6(3) .
F31 C31 C26 120.9(3) .
F31 C31 C30 115.0(3) .
C26 C31 C30 124.1(3) .
C2 N2 C4 111.4(3) .
C2 N2 C5 124.5(2) .
C4 N2 C5 123.9(3) .
C33 C32 C37 113.8(3) .
C33 C32 B1 122.9(3) .
C37 C32 B1 123.3(3) .
N2 C2 N1 103.3(2) .
N2 C2 Ru1 122.6(2) .
N1 C2 Ru1 134.0(2) .
F34 C34 C35 119.4(3) .
F34 C34 C33 120.5(3) .
C35 C34 C33 120.1(3) .
C14 C13 Ru1 133.6(2) .
O1 C7 C8 110.4(3) .
C9 N4 C11 111.4(3) .
C9 N4 C12 127.8(3) .
C11 N4 C12 120.7(3) .
N3 C8 C7 113.1(3) .
C2 N1 C3 111.2(3) .
C2 N1 C1 126.3(3) .
C3 N1 C1 122.5(3) .
C31 C26 C27 112.1(3) .
C31 C26 B1 124.0(3) .
C27 C26 B1 123.9(3) .
N3 C9 N4 103.0(3) .
N3 C9 Ru1 124.8(2) .
N4 C9 Ru1 131.8(3) .
F24 C24 C23 119.9(4) .
F24 C24 C25 120.8(4) .
C23 C24 C25 119.3(4) .
F29 C29 C30 121.2(3) .
F29 C29 C28 119.9(4) .
C30 C29 C28 118.8(3) .
C25 C20 C21 113.3(3) .
C25 C20 B1 126.3(3) .
C21 C20 B1 120.2(3) .
F37 C37 C36 115.0(3) .
F37 C37 C32 120.2(3) .
C36 C37 C32 124.8(3) .
F30 C30 C29 119.4(3) .
F30 C30 C31 120.3(3) .
C29 C30 C31 120.3(3) .
F27 C27 C28 114.2(3) .
F27 C27 C26 120.2(3) .
C28 C27 C26 125.6(3) .
C18 C19 C14 120.4(3) .
N2 C5 C6 112.2(3) .
F25 C25 C20 121.0(3) .
F25 C25 C24 115.2(3) .
C20 C25 C24 123.8(4) .
F21 C21 C22 115.6(3) .
F21 C21 C20 119.9(3) .
C22 C21 C20 124.5(3) .
C15 C14 C19 117.6(3) .
C15 C14 C13 117.9(3) .
C19 C14 C13 124.5(3) .
F33 C33 C32 121.5(3) .
F33 C33 C34 115.2(3) .
C32 C33 C34 123.2(3) .
C19 C18 C17 120.5(4) .
C11 C10 N3 106.4(3) .
O1 C6 C5 110.7(3) .
F36 C36 C35 120.0(3) .
F36 C36 C37 121.0(3) .
C35 C36 C37 118.9(3) .
F28 C28 C29 120.0(4) .
F28 C28 C27 120.9(4) .
C29 C28 C27 119.0(4) .
C16 C15 C14 121.4(4) .
C10 C11 N4 107.4(3) .
F35 C35 C36 121.5(3) .
F35 C35 C34 119.4(3) .
C36 C35 C34 119.0(3) .
C16 C17 C18 120.2(4) .
C20 B1 C32 111.9(3) .
C20 B1 C26 114.2(3) .
C32 B1 C26 111.7(3) .
C20 B1 Cl2 102.3(2) .
C32 B1 Cl2 106.7(2) .
C26 B1 Cl2 109.3(2) .
C3 C4 N2 106.4(3) .
F23 C23 C22 120.2(4) .
F23 C23 C24 120.5(4) .
C22 C23 C24 119.2(4) .
F22 C22 C23 119.7(3) .
F22 C22 C21 120.4(4) .
C23 C22 C21 119.9(4) .
C4 C3 N1 107.6(3) .
C17 C16 C15 119.8(4) .

loop_
_geom_bond_atom_site_label_1
_geom_bond_atom_site_label_2
_geom_bond_distance
_geom_bond_site_symmetry_2
Ru1 C13 1.850(3) .
Ru1 C2 2.010(3) .
Ru1 C9 2.049(3) .
Ru1 O1 2.267(2) .
Ru1 Cl1 2.5336(6) .
Ru1 Cl1 2.5631(7) 3_666
Cl1 Ru1 2.5632(7) 3_666
Cl2 B1 1.929(4) .
O1 C7 1.444(4) .
O1 C6 1.445(4) .
F35 C35 1.347(4) .
F31 C31 1.338(4) .
F22 C22 1.355(4) .
F21 C21 1.345(4) .
F33 C33 1.344(4) .
F37 C37 1.355(3) .
F25 C25 1.340(5) .
N3 C9 1.363(4) .
N3 C10 1.387(5) .
N3 C8 1.468(5) .
F36 C36 1.341(4) .
C31 C26 1.384(5) .
C31 C30 1.390(5) .
F29 C29 1.340(4) .
N2 C2 1.365(4) .
N2 C4 1.387(4) .
N2 C5 1.455(4) .
C32 C33 1.382(4) .
C32 C37 1.385(5) .
C32 B1 1.643(5) .
F34 C34 1.350(4) .
C2 N1 1.369(4) .
C34 C35 1.373(5) .
C34 C33 1.383(5) .
C13 C14 1.466(4) .
C7 C8 1.516(5) .
N4 C9 1.368(4) .
N4 C11 1.383(5) .
N4 C12 1.454(5) .
F30 C30 1.345(4) .
N1 C3 1.375(4) .
N1 C1 1.444(5) .
F23 C23 1.343(4) .
C26 C27 1.393(5) .
C26 B1 1.645(5) .
F27 C27 1.346(4) .
C24 F24 1.330(5) .
C24 C23 1.371(6) .
C24 C25 1.393(6) .
C29 C30 1.357(6) .
C29 C28 1.369(6) .
C20 C25 1.389(5) .
C20 C21 1.392(5) .
C20 B1 1.642(5) .
F28 C28 1.335(5) .
C37 C36 1.379(5) .
C27 C28 1.374(5) .
C19 C18 1.381(5) .
C19 C14 1.402(4) .
C5 C6 1.497(5) .
C21 C22 1.366(5) .
C14 C15 1.402(5) .
C18 C17 1.384(6) .
C10 C11 1.331(6) .
C36 C35 1.369(5) .
C15 C16 1.382(6) .
C17 C16 1.367(7) .
C4 C3 1.336(6) .
C23 C22 1.366(6) .
